data_2106915
loop_
_publ_author_name
'Jain, P.C.'
'Trigunayat, G.C.'

_publ_section_title
;
 Refinements in the method for structure determination of polytypes:
 crystal structure analysis of 11 new cadmium iodide polytypes
;
_journal_name_full 'Acta Crystallographica B (24,1968-38,1982)'
_journal_page_first 2677
_journal_page_last 2684
_journal_volume 34
_journal_year 1978
_chemical_formula_sum 'Cd I2'
_space_group_IT_number 186
_symmetry_space_group_name_Hall 'P 6c -2c'
_symmetry_space_group_name_H-M 'P 63 m c'
_cell_angle_alpha 90
_cell_angle_beta 90
_cell_angle_gamma 120
_cell_formula_units_Z 8
_cell_length_a 4.24
_cell_length_b 4.24
_cell_length_c 54.67999
_cell_volume 851.316
_citation_journal_id_ASTM ACBCAR
_cod_data_source_file Jain_ACBCAR_1978_370.cif
_cod_data_source_block Cd1I2
_cod_original_cell_volume 851.3159
_cod_original_formula_sum 'Cd1 I2'
_cod_database_code 2106915

loop_
_symmetry_equiv_pos_as_xyz
x,y,z
x-y,x,z+1/2
-y,x-y,z
-x,-y,z+1/2
-x+y,-x,z
y,-x+y,z+1/2
y,x,z+1/2
-x+y,y,z
-x,-x+y,z+1/2
-y,-x,z
x-y,-y,z+1/2
x,x-y,z

loop_
_atom_site_label
_atom_site_type_symbol
_atom_site_fract_x
_atom_site_fract_y
_atom_site_fract_z
_atom_site_occupancy
_atom_site_U_iso_or_equiv
I2 I-1 0 0 0.0625 1 0.0
I7 I-1 0.3333 0.6667 0.375 1 0.0
I5 I-1 0.6667 0.3333 0.25 1 0.0
Cd2 Cd+2 0.6667 0.3333 0.15625 1 0.0
I3 I-1 0.3333 0.6667 0.125 1 0.0
Cd3 Cd+2 0.3333 0.6667 0.28125 1 0.0
Cd1 Cd+2 0.3333 0.6667 0.03125 1 0.0
I1 I-1 0.6667 0.3333 0 1 0.0
I8 I-1 0 0 0.4375 1 0.0
Cd4 Cd+2 0.6667 0.3333 0.40625 1 0.0
I6 I-1 0 0 0.3125 1 0.0
I4 I-1 0 0 0.1875 1 0.0
